data_7240838
loop_
_publ_author_name
'Zelenov, Victor P.'
'Baraboshkin, Nikita M.'
'Khakimov, Dmitry V.'
'Muravyev, Nikita V.'
'Meerov, Dmitry B.'
'Troyan, Ivan A.'
'Pivina, Tatyana S.'
'Dzyabchenko, Alexandr V.'
'Fedyanin, Ivan V.'

_publ_section_title
;
 Time for quartet: the stable 3&#x2009;:&#x2009;1 cocrystal formulation of
 FTDO and BTF -- a high-energy-density material
;
_journal_name_full CrystEngComm
_journal_paper_doi 10.1039/D0CE00639D
_journal_year 2020
_chemical_formula_moiety 'C6 N6 O6, 3(C2 N6 O3)'
_chemical_formula_sum 'C12 N24 O15'
_chemical_formula_weight 720.36
_space_group_crystal_system monoclinic
_space_group_IT_number 15
_space_group_name_Hall '-C 2yc'
_space_group_name_H-M_alt 'C 1 2/c 1'
_audit_creation_method 'Modified SHELXL output'
_audit_update_record
;
2020-04-07 deposited with the CCDC.	2020-06-19 downloaded from the CCDC.
;
_cell_angle_alpha 90
_cell_angle_beta 105.919(3)
_cell_angle_gamma 90
_cell_formula_units_Z 8
_cell_length_a 21.326(3)
_cell_length_b 12.351(2)
_cell_length_c 19.529(3)
_cell_measurement_reflns_used 9989
_cell_measurement_temperature 120(2)
_cell_measurement_theta_max 30.55
_cell_measurement_theta_min 2.34
_cell_volume 4946.6(13)
_computing_cell_refinement 'Bruker SAINT'
_computing_data_collection 'Bruker APEX2'
_computing_data_reduction 'Bruker SAINT'
_computing_molecular_graphics 'SHELXTL (Sheldrick, 2008)'
_computing_publication_material 'SHELXTL (Sheldrick, 2008)'
_computing_structure_refinement 'SHELXL (Sheldrick, 2015b)'
_computing_structure_solution 'SHELXT (Sheldrick, 2015a)'
_diffrn_ambient_temperature 120(2)
_diffrn_detector_type 'Bruker APEX II CCD area detector'
_diffrn_measured_fraction_theta_full 1.000
_diffrn_measured_fraction_theta_max 1.000
_diffrn_measurement_device_type 'Bruker APEX DUO diffractometer'
_diffrn_measurement_method '\o scans'
_diffrn_radiation_type MoK\a
_diffrn_radiation_wavelength 0.71073
_diffrn_reflns_av_R_equivalents 0.0307
_diffrn_reflns_av_unetI/netI 0.0236
_diffrn_reflns_Laue_measured_fraction_full 1.000
_diffrn_reflns_Laue_measured_fraction_max 1.000
_diffrn_reflns_limit_h_max 29
_diffrn_reflns_limit_h_min -30
_diffrn_reflns_limit_k_max 17
_diffrn_reflns_limit_k_min -17
_diffrn_reflns_limit_l_max 27
_diffrn_reflns_limit_l_min -27
_diffrn_reflns_number 32540
_diffrn_reflns_point_group_measured_fraction_full 1.000
_diffrn_reflns_point_group_measured_fraction_max 1.000
_diffrn_reflns_theta_full 25.242
_diffrn_reflns_theta_max 30.000
_diffrn_reflns_theta_min 1.925
_exptl_absorpt_coefficient_mu 0.177
_exptl_absorpt_correction_T_max 0.862
_exptl_absorpt_correction_T_min 0.810
_exptl_absorpt_correction_type multi-scan
_exptl_absorpt_process_details 'Bruker SADABS'
_exptl_crystal_colour 'Light yellow'
_exptl_crystal_density_diffrn 1.934
_exptl_crystal_description needle
_exptl_crystal_F_000 2880
_exptl_crystal_size_max 0.380
_exptl_crystal_size_mid 0.260
_exptl_crystal_size_min 0.220
_refine_diff_density_max 0.505
_refine_diff_density_min -0.220
_refine_diff_density_rms 0.051
_refine_ls_extinction_method none
_refine_ls_goodness_of_fit_ref 1.048
_refine_ls_hydrogen_treatment undef
_refine_ls_matrix_type full
_refine_ls_number_parameters 550
_refine_ls_number_reflns 7232
_refine_ls_number_restraints 58
_refine_ls_restrained_S_all 1.047
_refine_ls_R_factor_all 0.0497
_refine_ls_R_factor_gt 0.0373
_refine_ls_shift/su_max 0.001
_refine_ls_shift/su_mean 0.000
_refine_ls_structure_factor_coef Fsqd
_refine_ls_weighting_details 'w=1/[\s^2^(Fo^2^)+(0.0400P)^2^+4.0000P] where P=(Fo^2^+2Fc^2^)/3'
_refine_ls_weighting_scheme calc
_refine_ls_wR_factor_gt 0.0873
_refine_ls_wR_factor_ref 0.0935
_reflns_Friedel_coverage 0.000
_reflns_number_gt 5871
_reflns_number_total 7232
_reflns_threshold_expression 'I > 2\s(I)'
_cod_data_source_file d0ce00639d2.cif
_cod_data_source_block ftdo-btf
_cod_original_cell_volume 4946.8(14)
_cod_original_sg_symbol_H-M 'C 2/c'
_cod_database_code 7240838
_publ_contact_name 'Fedyanin, Ivan V.'
_publ_contact_email octy@xrlab.ineos.ac.ru
_shelx_shelxl_version_number 2014/7
_shelx_space_group_comment
;
The symmetry employed for this shelxl refinement is uniquely defined
by the following loop, which should always be used as a source of
symmetry information in preference to the above space-group names.
They are only intended as comments.
;
_shelx_estimated_absorpt_t_min 0.936
_shelx_estimated_absorpt_t_max 0.962

loop_
_space_group_symop_operation_xyz
'x, y, z'
'-x, y, -z+1/2'
'x+1/2, y+1/2, z'
'-x+1/2, y+1/2, -z+1/2'
'-x, -y, -z'
'x, -y, z-1/2'
'-x+1/2, -y+1/2, -z'
'x+1/2, -y+1/2, z-1/2'

loop_
_atom_site_label
_atom_site_type_symbol
_atom_site_fract_x
_atom_site_fract_y
_atom_site_fract_z
_atom_site_U_iso_or_equiv
_atom_site_adp_type
_atom_site_occupancy
_atom_site_site_symmetry_order
_atom_site_calc_flag
_atom_site_refinement_flags_posn
_atom_site_refinement_flags_adp
_atom_site_refinement_flags_occupancy
_atom_site_disorder_assembly
_atom_site_disorder_group
O1 O 0.42847(5) 0.25086(7) 0.65795(5) 0.0236(2) Uani 1 1 d . . . . .
O2 O 0.51874(4) 0.36155(8) 0.67717(6) 0.0267(2) Uani 1 1 d . . . . .
O3 O 0.43966(5) 0.71286(7) 0.65049(5) 0.0249(2) Uani 1 1 d . . . . .
O4 O 0.33635(5) 0.78760(7) 0.62010(6) 0.0280(2) Uani 1 1 d . . . . .
O5 O 0.19323(4) 0.49946(7) 0.60687(5) 0.01903(18) Uani 1 1 d . . . . .
O6 O 0.20557(5) 0.31399(7) 0.61340(5) 0.0251(2) Uani 1 1 d . . . . .
N1 N 0.36201(5) 0.26605(9) 0.64420(6) 0.0214(2) Uani 1 1 d . . . . .
N2 N 0.45971(5) 0.35724(9) 0.66468(6) 0.0199(2) Uani 1 1 d . . . . .
N3 N 0.46491(5) 0.60948(9) 0.66146(6) 0.0229(2) Uani 1 1 d . . . . .
N4 N 0.36813(5) 0.70556(8) 0.63376(6) 0.0198(2) Uani 1 1 d . . . . .
N5 N 0.23435(5) 0.58714(8) 0.61253(6) 0.0180(2) Uani 1 1 d . . . . .
N6 N 0.23283(5) 0.40041(8) 0.61800(6) 0.0179(2) Uani 1 1 d . . . . .
C1 C 0.35294(6) 0.37094(9) 0.64308(6) 0.0162(2) Uani 1 1 d . . . . .
C2 C 0.41233(6) 0.42882(10) 0.65540(6) 0.0165(2) Uani 1 1 d . . . . .
C3 C 0.41471(6) 0.54502(10) 0.65343(6) 0.0169(2) Uani 1 1 d . . . . .
C4 C 0.35492(6) 0.60149(9) 0.63722(6) 0.0160(2) Uani 1 1 d . . . . .
C5 C 0.29343(6) 0.54734(9) 0.62615(6) 0.0153(2) Uani 1 1 d . . . . .
C6 C 0.29392(6) 0.43289(9) 0.63007(6) 0.0156(2) Uani 1 1 d . . . . .
O1A O 0.20911(6) 0.47721(9) 0.25800(5) 0.0322(2) Uani 1 1 d . . . . .
O2A O 0.30441(5) 0.37506(9) 0.47747(6) 0.0312(2) Uani 1 1 d . . . . .
O3A O 0.05956(5) 0.52705(9) 0.35247(6) 0.0340(2) Uani 1 1 d . . . . .
N1A N 0.20647(5) 0.46053(9) 0.31918(6) 0.0210(2) Uani 1 1 d . . . . .
N2A N 0.25792(5) 0.42177(9) 0.36674(6) 0.0212(2) Uani 1 1 d . . . . .
N3A N 0.25286(6) 0.40890(9) 0.43792(6) 0.0218(2) Uani 1 1 d . . . . .
N4A N 0.20365(6) 0.42940(10) 0.46299(6) 0.0243(2) Uani 1 1 d . . . . .
N5A N 0.09487(6) 0.49516(10) 0.42057(7) 0.0303(3) Uani 1 1 d . . . . .
N6A N 0.09409(6) 0.51954(10) 0.30263(7) 0.0296(3) Uani 1 1 d . . . . .
C1A C 0.15004(6) 0.48295(10) 0.34049(7) 0.0203(2) Uani 1 1 d . . . . .
C2A C 0.15157(6) 0.46736(10) 0.41166(7) 0.0211(2) Uani 1 1 d . . . . .
O1B O 0.36720(6) 0.48314(16) 0.28973(7) 0.0262(3) Uani 0.860(2) 1 d D . P A 1
O2B O 0.44168(7) 0.49037(14) 0.52276(7) 0.0262(3) Uani 0.860(2) 1 d D . P A 1
O3B O 0.41510(7) 0.16048(11) 0.33106(9) 0.0331(3) Uani 0.860(2) 1 d D . P A 1
N1B N 0.39106(7) 0.43513(13) 0.34670(10) 0.0185(3) Uani 0.860(2) 1 d D . P A 1
N2B N 0.4057(3) 0.4908(3) 0.40629(18) 0.0210(7) Uani 0.860(2) 1 d D . P A 1
N3B N 0.43260(8) 0.42975(12) 0.47084(11) 0.0199(3) Uani 0.860(2) 1 d D . P A 1
N4B N 0.44736(6) 0.32782(11) 0.47874(7) 0.0225(3) Uani 0.860(2) 1 d D . P A 1
N5B N 0.43985(8) 0.17091(14) 0.40405(12) 0.0303(4) Uani 0.860(2) 1 d D . P A 1
N6B N 0.39208(7) 0.25524(12) 0.29672(8) 0.0289(3) Uani 0.860(2) 1 d D . P A 1
C1B C 0.40249(8) 0.32341(16) 0.34908(9) 0.0200(3) Uani 0.860(2) 1 d D . P A 1
C2B C 0.43118(7) 0.27518(14) 0.41468(9) 0.0207(3) Uani 0.860(2) 1 d D . P A 1
O1X O 0.4360(5) 0.4542(8) 0.5103(6) 0.028(2) Uiso 0.140(2) 1 d D . P A 2
O2X O 0.3617(4) 0.5236(7) 0.2809(5) 0.021(2) Uiso 0.140(2) 1 d D . P A 2
O3X O 0.4402(6) 0.1486(8) 0.4287(6) 0.037(3) Uiso 0.140(2) 1 d D . P A 2
N1X N 0.4204(6) 0.4239(9) 0.4475(6) 0.026(3) Uiso 0.140(2) 1 d D . P A 2
N2X N 0.4032(17) 0.4890(15) 0.3959(8) 0.013(4) Uiso 0.140(2) 1 d D . P A 2
N3X N 0.3830(5) 0.4515(7) 0.3240(6) 0.0083(19) Uiso 0.140(2) 1 d D . P A 2
N4X N 0.3861(4) 0.3503(6) 0.3032(4) 0.0187(17) Uiso 0.140(2) 1 d D . P A 2
N5X N 0.4213(6) 0.1775(8) 0.3587(7) 0.030(3) Uiso 0.140(2) 1 d D . P A 2
N6X N 0.4448(5) 0.2327(7) 0.4743(5) 0.035(2) Uiso 0.140(2) 1 d D . P A 2
C1X C 0.4273(5) 0.3129(7) 0.4326(5) 0.018(2) Uiso 0.140(2) 1 d D . P A 2
C2X C 0.4106(6) 0.2857(8) 0.3621(6) 0.022(3) Uiso 0.140(2) 1 d D . P A 2
O1C O 0.28850(11) 0.28898(15) 0.75954(8) 0.0322(3) Uani 0.864(3) 1 d D . P B 1
O2C O 0.30111(9) 0.37885(14) 0.98038(8) 0.0313(3) Uani 0.864(3) 1 d D . P B 1
O3C O 0.45004(7) 0.11284(12) 0.86661(11) 0.0410(4) Uani 0.864(3) 1 d D . P B 1
N1C N 0.31688(10) 0.28358(15) 0.82426(12) 0.0208(4) Uani 0.864(3) 1 d D . P B 1
N2C N 0.2954(2) 0.3398(5) 0.86962(18) 0.0188(8) Uani 0.864(3) 1 d D . P B 1
N3C N 0.32791(9) 0.32400(14) 0.94398(12) 0.0209(4) Uani 0.864(3) 1 d D . P B 1
N4C N 0.37824(7) 0.26536(11) 0.97317(8) 0.0270(3) Uani 0.864(3) 1 d D . P B 1
N5C N 0.45025(9) 0.14530(15) 0.93472(15) 0.0392(4) Uani 0.864(3) 1 d D . P B 1
N6C N 0.40117(7) 0.15787(12) 0.81350(9) 0.0320(4) Uani 0.864(3) 1 d D . P B 1
C1C C 0.37169(9) 0.21772(12) 0.84970(10) 0.0211(3) Uani 0.864(3) 1 d D . P B 1
C2C C 0.39983(8) 0.21188(14) 0.92292(10) 0.0242(4) Uani 0.864(3) 1 d D . P B 1
O1Y O 0.3187(6) 0.3537(10) 0.9813(7) 0.034(3) Uiso 0.136(3) 1 d D . P B 2
O2Y O 0.2708(6) 0.3115(11) 0.7508(7) 0.040(4) Uiso 0.136(3) 1 d D . P B 2
O3Y O 0.4598(5) 0.1354(8) 0.9679(5) 0.031(2) Uiso 0.136(3) 1 d D . P B 2
N1Y N 0.3280(7) 0.3141(12) 0.9254(7) 0.027(4) Uiso 0.136(3) 1 d D . P B 2
N2Y N 0.2904(16) 0.333(3) 0.8633(10) 0.029(9) Uiso 0.136(3) 1 d D . P B 2
N3Y N 0.3094(6) 0.2819(10) 0.8050(7) 0.012(3) Uiso 0.136(3) 1 d D . P B 2
N4Y N 0.3598(4) 0.2201(7) 0.8078(5) 0.025(2) Uiso 0.136(3) 1 d D . P B 2
N5Y N 0.4451(5) 0.1318(9) 0.8956(6) 0.024(2) Uiso 0.136(3) 1 d D . P B 2
N6Y N 0.4215(4) 0.2030(7) 0.9934(5) 0.031(2) Uiso 0.136(3) 1 d D . P B 2
C1Y C 0.3815(5) 0.2395(8) 0.9370(5) 0.015(2) Uiso 0.136(3) 1 d D . P B 2
C2Y C 0.3924(5) 0.1992(8) 0.8761(6) 0.018(2) Uiso 0.136(3) 1 d D . P B 2

loop_
_atom_site_aniso_label
_atom_site_aniso_U_11
_atom_site_aniso_U_22
_atom_site_aniso_U_33
_atom_site_aniso_U_23
_atom_site_aniso_U_13
_atom_site_aniso_U_12
O1 0.0198(4) 0.0186(4) 0.0337(5) 0.0032(4) 0.0094(4) 0.0044(3)
O2 0.0153(4) 0.0299(5) 0.0358(5) 0.0044(4) 0.0082(4) 0.0043(4)
O3 0.0204(5) 0.0190(4) 0.0365(5) -0.0021(4) 0.0098(4) -0.0046(3)
O4 0.0281(5) 0.0148(4) 0.0423(6) -0.0003(4) 0.0118(4) 0.0010(4)
O5 0.0161(4) 0.0169(4) 0.0247(4) -0.0015(3) 0.0068(3) 0.0005(3)
O6 0.0205(4) 0.0175(4) 0.0373(5) -0.0008(4) 0.0079(4) -0.0058(3)
N1 0.0186(5) 0.0181(5) 0.0284(6) 0.0023(4) 0.0076(4) 0.0026(4)
N2 0.0184(5) 0.0193(5) 0.0230(5) 0.0031(4) 0.0071(4) 0.0025(4)
N3 0.0206(5) 0.0202(5) 0.0290(6) -0.0011(4) 0.0086(5) -0.0021(4)
N4 0.0197(5) 0.0166(5) 0.0241(5) -0.0017(4) 0.0078(4) -0.0032(4)
N5 0.0171(5) 0.0160(5) 0.0217(5) -0.0017(4) 0.0068(4) -0.0008(4)
N6 0.0163(5) 0.0164(5) 0.0214(5) -0.0001(4) 0.0059(4) 0.0000(4)
C1 0.0184(6) 0.0148(5) 0.0162(5) 0.0013(4) 0.0059(4) 0.0000(4)
C2 0.0146(5) 0.0188(5) 0.0167(5) 0.0023(4) 0.0053(4) 0.0019(4)
C3 0.0167(5) 0.0190(5) 0.0159(5) -0.0001(4) 0.0061(4) -0.0012(4)
C4 0.0187(5) 0.0137(5) 0.0168(5) -0.0003(4) 0.0067(4) -0.0010(4)
C5 0.0184(5) 0.0139(5) 0.0142(5) -0.0004(4) 0.0058(4) 0.0008(4)
C6 0.0159(5) 0.0147(5) 0.0168(5) -0.0001(4) 0.0057(4) -0.0015(4)
O1A 0.0379(6) 0.0394(6) 0.0211(5) 0.0012(4) 0.0112(4) -0.0114(5)
O2A 0.0257(5) 0.0353(6) 0.0278(5) -0.0030(4) -0.0006(4) 0.0056(4)
O3A 0.0242(5) 0.0286(5) 0.0493(7) 0.0011(5) 0.0103(5) 0.0025(4)
N1A 0.0238(5) 0.0181(5) 0.0222(5) -0.0025(4) 0.0081(4) -0.0073(4)
N2A 0.0212(5) 0.0218(5) 0.0222(5) -0.0034(4) 0.0086(4) -0.0039(4)
N3A 0.0234(5) 0.0212(5) 0.0207(5) -0.0038(4) 0.0058(4) -0.0013(4)
N4A 0.0245(6) 0.0280(6) 0.0217(5) -0.0034(4) 0.0089(4) 0.0000(4)
N5A 0.0267(6) 0.0284(6) 0.0391(7) -0.0029(5) 0.0144(5) 0.0002(5)
N6A 0.0269(6) 0.0217(6) 0.0379(7) 0.0026(5) 0.0048(5) -0.0020(4)
C1A 0.0220(6) 0.0130(5) 0.0253(6) -0.0009(4) 0.0054(5) -0.0038(4)
C2A 0.0226(6) 0.0161(5) 0.0265(6) -0.0038(5) 0.0099(5) -0.0032(4)
O1B 0.0238(6) 0.0372(9) 0.0176(7) 0.0055(6) 0.0055(5) 0.0010(6)
O2B 0.0290(7) 0.0318(8) 0.0185(6) -0.0081(6) 0.0079(5) -0.0006(6)
O3B 0.0356(8) 0.0274(7) 0.0374(8) -0.0103(6) 0.0120(7) -0.0031(5)
N1B 0.0144(6) 0.0257(7) 0.0164(7) 0.0013(6) 0.0060(6) 0.0000(5)
N2B 0.0218(11) 0.0243(10) 0.0185(11) -0.0023(8) 0.0085(12) 0.0004(5)
N3B 0.0159(7) 0.0261(7) 0.0186(9) -0.0007(6) 0.0063(7) 0.0005(5)
N4B 0.0200(6) 0.0261(7) 0.0208(7) 0.0006(5) 0.0044(5) 0.0014(5)
N5B 0.0279(8) 0.0279(8) 0.0364(11) -0.0039(7) 0.0112(8) 0.0008(6)
N6B 0.0282(7) 0.0312(8) 0.0294(7) -0.0095(6) 0.0116(6) -0.0067(6)
C1B 0.0146(7) 0.0276(9) 0.0193(8) -0.0028(7) 0.0072(6) -0.0036(7)
C2B 0.0160(7) 0.0225(8) 0.0244(8) -0.0021(6) 0.0069(6) -0.0013(6)
O1C 0.0441(10) 0.0337(8) 0.0193(8) 0.0016(6) 0.0097(7) 0.0000(8)
O2C 0.0430(9) 0.0297(8) 0.0252(7) -0.0050(5) 0.0163(6) 0.0020(7)
O3C 0.0273(7) 0.0334(7) 0.0657(11) -0.0083(7) 0.0187(7) 0.0039(5)
N1C 0.0255(9) 0.0192(7) 0.0190(10) -0.0003(7) 0.0085(8) -0.0057(5)
N2C 0.0222(11) 0.0156(9) 0.0188(11) 0.0018(8) 0.0059(7) -0.0004(10)
N3C 0.0276(8) 0.0175(7) 0.0178(9) 0.0005(7) 0.0068(7) -0.0034(5)
N4C 0.0306(7) 0.0245(7) 0.0228(7) 0.0009(5) 0.0023(6) -0.0005(5)
N5C 0.0270(9) 0.0358(9) 0.0517(14) -0.0033(9) 0.0058(9) 0.0034(6)
N6C 0.0287(8) 0.0257(7) 0.0477(9) -0.0081(6) 0.0210(7) -0.0052(6)
C1C 0.0221(8) 0.0172(7) 0.0265(10) -0.0026(6) 0.0107(7) -0.0068(6)
C2C 0.0189(7) 0.0209(7) 0.0318(10) -0.0001(6) 0.0053(7) -0.0026(6)

loop_
_atom_type_symbol
_atom_type_description
_atom_type_scat_dispersion_real
_atom_type_scat_dispersion_imag
_atom_type_scat_source
C C 0.0033 0.0016 'International Tables Vol C Tables 4.2.6.8 and 6.1.1.4'
N N 0.0061 0.0033 'International Tables Vol C Tables 4.2.6.8 and 6.1.1.4'
O O 0.0106 0.0060 'International Tables Vol C Tables 4.2.6.8 and 6.1.1.4'

loop_
_geom_angle_atom_site_label_1
_geom_angle_atom_site_label_2
_geom_angle_atom_site_label_3
_geom_angle
_geom_angle_site_symmetry_1
_geom_angle_site_symmetry_3
_geom_angle_publ_flag
N1 O1 N2 108.26(8) . . ?
N3 O3 N4 108.32(9) . . ?
N5 O5 N6 108.36(8) . . ?
C1 N1 O1 106.07(10) . . ?
O2 N2 C2 135.32(12) . . ?
O2 N2 O1 118.58(10) . . ?
C2 N2 O1 106.10(10) . . ?
C3 N3 O3 105.83(10) . . ?
O4 N4 C4 135.47(11) . . ?
O4 N4 O3 118.83(10) . . ?
C4 N4 O3 105.69(9) . . ?
C5 N5 O5 106.07(9) . . ?
O6 N6 C6 135.49(11) . . ?
O6 N6 O5 118.69(10) . . ?
C6 N6 O5 105.81(9) . . ?
N1 C1 C2 112.04(11) . . ?
N1 C1 C6 130.48(11) . . ?
C2 C1 C6 117.46(10) . . ?
N2 C2 C1 107.52(11) . . ?
N2 C2 C3 130.00(11) . . ?
C1 C2 C3 122.41(11) . . ?
N3 C3 C4 112.67(11) . . ?
N3 C3 C2 129.65(11) . . ?
C4 C3 C2 117.60(11) . . ?
N4 C4 C3 107.47(11) . . ?
N4 C4 C5 130.12(11) . . ?
C3 C4 C5 122.40(11) . . ?
N5 C5 C6 112.22(11) . . ?
N5 C5 C4 130.11(11) . . ?
C6 C5 C4 117.68(11) . . ?
N6 C6 C5 107.53(10) . . ?
N6 C6 C1 130.09(11) . . ?
C5 C6 C1 122.36(11) . . ?
N6A O3A N5A 113.72(10) . . ?
O1A N1A N2A 119.66(11) . . ?
O1A N1A C1A 121.76(12) . . ?
N2A N1A C1A 118.58(11) . . ?
N1A N2A N3A 117.03(10) . . ?
O2A N3A N4A 120.32(12) . . ?
O2A N3A N2A 110.79(11) . . ?
N4A N3A N2A 128.89(11) . . ?
N3A N4A C2A 111.75(11) . . ?
C2A N5A O3A 102.92(11) . . ?
C1A N6A O3A 101.96(12) . . ?
N6A C1A C2A 112.43(12) . . ?
N6A C1A N1A 128.86(13) . . ?
C2A C1A N1A 118.71(12) . . ?
N5A C2A N4A 126.02(13) . . ?
N5A C2A C1A 108.98(12) . . ?
N4A C2A C1A 125.00(12) . . ?
N6B O3B N5B 114.11(15) . . ?
O1B N1B N2B 118.95(19) . . ?
O1B N1B C1B 121.74(17) . . ?
N2B N1B C1B 119.3(2) . . ?
N1B N2B N3B 116.2(2) . . ?
O2B N3B N4B 120.9(2) . . ?
O2B N3B N2B 109.63(17) . . ?
N4B N3B N2B 129.4(2) . . ?
N3B N4B C2B 111.14(15) . . ?
C2B N5B O3B 102.81(18) . . ?
C1B N6B O3B 102.00(15) . . ?
N6B C1B C2B 112.63(18) . . ?
N6B C1B N1B 128.59(18) . . ?
C2B C1B N1B 118.73(16) . . ?
N5B C2B N4B 126.46(17) . . ?
N5B C2B C1B 108.44(17) . . ?
N4B C2B C1B 125.10(16) . . ?
N6X O3X N5X 114.0(10) . . ?
O1X N1X N2X 122.6(12) . . ?
O1X N1X C1X 118.7(11) . . ?
N2X N1X C1X 118.5(12) . . ?
N1X N2X N3X 121.3(15) . . ?
O2X N3X N4X 121.2(9) . . ?
O2X N3X N2X 113.2(10) . . ?
N4X N3X N2X 125.6(11) . . ?
N3X N4X C2X 109.2(8) . . ?
C2X N5X O3X 102.4(10) . . ?
C1X N6X O3X 102.7(9) . . ?
N6X C1X C2X 113.8(9) . . ?
N6X C1X N1X 130.6(10) . . ?
C2X C1X N1X 115.6(8) . . ?
N5X C2X C1X 106.9(9) . . ?
N5X C2X N4X 123.8(10) . . ?
C1X C2X N4X 129.3(9) . . ?
N6C O3C N5C 114.19(15) . . ?
O1C N1C N2C 119.9(2) . . ?
O1C N1C C1C 121.2(2) . . ?
N2C N1C C1C 118.9(2) . . ?
N1C N2C N3C 116.8(2) . . ?
O2C N3C N4C 121.0(2) . . ?
O2C N3C N2C 109.64(17) . . ?
N4C N3C N2C 129.3(2) . . ?
N3C N4C C2C 110.98(16) . . ?
C2C N5C O3C 102.9(2) . . ?
C1C N6C O3C 101.55(16) . . ?
N6C C1C C2C 113.15(18) . . ?
N6C C1C N1C 128.3(2) . . ?
C2C C1C N1C 118.53(16) . . ?
N5C C2C N4C 126.48(19) . . ?
N5C C2C C1C 108.17(19) . . ?
N4C C2C C1C 125.34(16) . . ?
N6Y O3Y N5Y 114.3(9) . . ?
O1Y N1Y N2Y 123.0(14) . . ?
O1Y N1Y C1Y 114.9(12) . . ?
N2Y N1Y C1Y 121.9(13) . . ?
N1Y N2Y N3Y 115.4(16) . . ?
O2Y N3Y N4Y 124.8(12) . . ?
O2Y N3Y N2Y 106.6(12) . . ?
N4Y N3Y N2Y 128.5(13) . . ?
N3Y N4Y C2Y 110.4(9) . . ?
O3Y N5Y C2Y 101.9(10) . . ?
C1Y N6Y O3Y 103.1(9) . . ?
N6Y C1Y C2Y 112.9(9) . . ?
N6Y C1Y N1Y 132.5(10) . . ?
C2Y C1Y N1Y 114.5(8) . . ?
N4Y C2Y N5Y 123.6(10) . . ?
N4Y C2Y C1Y 128.7(8) . . ?
N5Y C2Y C1Y 107.7(9) . . ?

loop_
_geom_bond_atom_site_label_1
_geom_bond_atom_site_label_2
_geom_bond_distance
_geom_bond_site_symmetry_2
_geom_bond_publ_flag
O1 N1 1.3811(14) . ?
O1 N2 1.4627(14) . ?
O2 N2 1.2160(14) . ?
O3 N3 1.3795(15) . ?
O3 N4 1.4726(14) . ?
O4 N4 1.2074(14) . ?
O5 N5 1.3788(13) . ?
O5 N6 1.4685(13) . ?
O6 N6 1.2069(13) . ?
N1 C1 1.3093(16) . ?
N2 C2 1.3172(15) . ?
N3 C3 1.3086(16) . ?
N4 C4 1.3217(15) . ?
N5 C5 1.3099(16) . ?
N6 C6 1.3212(15) . ?
C1 C2 1.4165(17) . ?
C1 C6 1.4347(17) . ?
C2 C3 1.4370(17) . ?
C3 C4 1.4110(17) . ?
C4 C5 1.4347(17) . ?
C5 C6 1.4156(16) . ?
O1A N1A 1.2288(14) . ?
O2A N3A 1.2305(15) . ?
O3A N6A 1.3752(18) . ?
O3A N5A 1.3933(18) . ?
N1A N2A 1.3178(16) . ?
N1A C1A 1.4044(17) . ?
N2A N3A 1.4323(15) . ?
N3A N4A 1.2990(16) . ?
N4A C2A 1.3592(18) . ?
N5A C2A 1.3137(18) . ?
N6A C1A 1.3003(18) . ?
C1A C2A 1.3946(18) . ?
O1B N1B 1.240(2) . ?
O2B N3B 1.232(2) . ?
O3B N6B 1.371(2) . ?
O3B N5B 1.384(2) . ?
N1B N2B 1.313(4) . ?
N1B C1B 1.400(3) . ?
N2B N3B 1.445(4) . ?
N3B N4B 1.297(2) . ?
N4B C2B 1.367(2) . ?
N5B C2B 1.326(2) . ?
N6B C1B 1.296(2) . ?
C1B C2B 1.393(2) . ?
O1X N1X 1.238(11) . ?
O2X N3X 1.225(10) . ?
O3X N6X 1.355(12) . ?
O3X N5X 1.363(12) . ?
N1X N2X 1.262(16) . ?
N1X C1X 1.418(12) . ?
N2X N3X 1.429(16) . ?
N3X N4X 1.322(10) . ?
N4X C2X 1.380(11) . ?
N5X C2X 1.361(13) . ?
N6X C1X 1.272(11) . ?
C1X C2X 1.365(12) . ?
O1C N1C 1.244(2) . ?
O2C N3C 1.231(3) . ?
O3C N6C 1.371(2) . ?
O3C N5C 1.388(3) . ?
N1C N2C 1.304(4) . ?
N1C C1C 1.399(3) . ?
N2C N3C 1.441(4) . ?
N3C N4C 1.291(2) . ?
N4C C2C 1.364(2) . ?
N5C C2C 1.323(2) . ?
N6C C1C 1.298(2) . ?
C1C C2C 1.392(2) . ?
O1Y N1Y 1.260(12) . ?
O2Y N3Y 1.205(13) . ?
O3Y N6Y 1.356(11) . ?
O3Y N5Y 1.361(11) . ?
N1Y N2Y 1.278(17) . ?
N1Y C1Y 1.436(13) . ?
N2Y N3Y 1.452(18) . ?
N3Y N4Y 1.307(12) . ?
N4Y C2Y 1.350(11) . ?
N5Y C2Y 1.366(12) . ?
N6Y C1Y 1.276(11) . ?
C1Y C2Y 1.366(12) . ?

loop_
_geom_torsion_atom_site_label_1
_geom_torsion_atom_site_label_2
_geom_torsion_atom_site_label_3
_geom_torsion_atom_site_label_4
_geom_torsion
_geom_torsion_site_symmetry_1
_geom_torsion_site_symmetry_2
_geom_torsion_site_symmetry_3
_geom_torsion_site_symmetry_4
_geom_torsion_publ_flag
N2 O1 N1 C1 -0.46(13) . . . . ?
N1 O1 N2 O2 179.76(11) . . . . ?
N1 O1 N2 C2 0.33(13) . . . . ?
N4 O3 N3 C3 -0.78(13) . . . . ?
N3 O3 N4 O4 -177.73(11) . . . . ?
N3 O3 N4 C4 1.44(13) . . . . ?
N6 O5 N5 C5 -0.32(12) . . . . ?
N5 O5 N6 O6 -178.19(10) . . . . ?
N5 O5 N6 C6 0.56(12) . . . . ?
O1 N1 C1 C2 0.43(14) . . . . ?
O1 N1 C1 C6 178.81(12) . . . . ?
O2 N2 C2 C1 -179.36(14) . . . . ?
O1 N2 C2 C1 -0.07(13) . . . . ?
O2 N2 C2 C3 3.6(2) . . . . ?
O1 N2 C2 C3 -177.05(12) . . . . ?
N1 C1 C2 N2 -0.23(15) . . . . ?
C6 C1 C2 N2 -178.85(11) . . . . ?
N1 C1 C2 C3 177.03(11) . . . . ?
C6 C1 C2 C3 -1.58(17) . . . . ?
O3 N3 C3 C4 -0.13(14) . . . . ?
O3 N3 C3 C2 176.55(12) . . . . ?
N2 C2 C3 N3 -1.1(2) . . . . ?
C1 C2 C3 N3 -177.74(12) . . . . ?
N2 C2 C3 C4 175.40(12) . . . . ?
C1 C2 C3 C4 -1.20(17) . . . . ?
O4 N4 C4 C3 177.51(14) . . . . ?
O3 N4 C4 C3 -1.45(13) . . . . ?
O4 N4 C4 C5 -1.3(2) . . . . ?
O3 N4 C4 C5 179.73(12) . . . . ?
N3 C3 C4 N4 1.08(15) . . . . ?
C2 C3 C4 N4 -176.04(11) . . . . ?
N3 C3 C4 C5 -179.99(11) . . . . ?
C2 C3 C4 C5 2.89(17) . . . . ?
O5 N5 C5 C6 -0.02(13) . . . . ?
O5 N5 C5 C4 -179.94(11) . . . . ?
N4 C4 C5 N5 -3.1(2) . . . . ?
C3 C4 C5 N5 178.22(12) . . . . ?
N4 C4 C5 C6 176.97(12) . . . . ?
C3 C4 C5 C6 -1.69(17) . . . . ?
O6 N6 C6 C5 177.88(13) . . . . ?
O5 N6 C6 C5 -0.56(12) . . . . ?
O6 N6 C6 C1 -0.3(2) . . . . ?
O5 N6 C6 C1 -178.77(11) . . . . ?
N5 C5 C6 N6 0.39(14) . . . . ?
C4 C5 C6 N6 -179.68(10) . . . . ?
N5 C5 C6 C1 178.77(11) . . . . ?
C4 C5 C6 C1 -1.30(17) . . . . ?
N1 C1 C6 N6 2.5(2) . . . . ?
C2 C1 C6 N6 -179.15(12) . . . . ?
N1 C1 C6 C5 -175.44(12) . . . . ?
C2 C1 C6 C5 2.87(17) . . . . ?
O1A N1A N2A N3A 177.11(11) . . . . ?
C1A N1A N2A N3A -2.10(16) . . . . ?
N1A N2A N3A O2A -178.16(11) . . . . ?
N1A N2A N3A N4A 0.70(18) . . . . ?
O2A N3A N4A C2A 179.14(11) . . . . ?
N2A N3A N4A C2A 0.38(18) . . . . ?
N6A O3A N5A C2A -0.32(14) . . . . ?
N5A O3A N6A C1A 0.15(14) . . . . ?
O3A N6A C1A C2A 0.09(14) . . . . ?
O3A N6A C1A N1A -178.64(12) . . . . ?
O1A N1A C1A N6A 2.0(2) . . . . ?
N2A N1A C1A N6A -178.84(12) . . . . ?
O1A N1A C1A C2A -176.70(11) . . . . ?
N2A N1A C1A C2A 2.50(17) . . . . ?
O3A N5A C2A N4A -179.62(12) . . . . ?
O3A N5A C2A C1A 0.35(14) . . . . ?
N3A N4A C2A N5A -179.99(13) . . . . ?
N3A N4A C2A C1A 0.04(18) . . . . ?
N6A C1A C2A N5A -0.30(16) . . . . ?
N1A C1A C2A N5A 178.57(11) . . . . ?
N6A C1A C2A N4A 179.67(12) . . . . ?
N1A C1A C2A N4A -1.46(19) . . . . ?
O1B N1B N2B N3B 179.3(3) . . . . ?
C1B N1B N2B N3B -0.4(5) . . . . ?
N1B N2B N3B O2B -177.4(3) . . . . ?
N1B N2B N3B N4B 3.4(6) . . . . ?
O2B N3B N4B C2B 177.83(14) . . . . ?
N2B N3B N4B C2B -3.0(4) . . . . ?
N6B O3B N5B C2B 0.50(19) . . . . ?
N5B O3B N6B C1B -0.38(18) . . . . ?
O3B N6B C1B C2B 0.11(17) . . . . ?
O3B N6B C1B N1B 177.41(15) . . . . ?
O1B N1B C1B N6B 1.0(3) . . . . ?
N2B N1B C1B N6B -179.3(3) . . . . ?
O1B N1B C1B C2B 178.15(14) . . . . ?
N2B N1B C1B C2B -2.1(4) . . . . ?
O3B N5B C2B N4B 179.63(14) . . . . ?
O3B N5B C2B C1B -0.40(18) . . . . ?
N3B N4B C2B N5B 179.88(16) . . . . ?
N3B N4B C2B C1B -0.1(2) . . . . ?
N6B C1B C2B N5B 0.20(19) . . . . ?
N1B C1B C2B N5B -177.40(14) . . . . ?
N6B C1B C2B N4B -179.83(14) . . . . ?
N1B C1B C2B N4B 2.6(2) . . . . ?
O1X N1X N2X N3X -177.5(19) . . . . ?
C1X N1X N2X N3X 8(4) . . . . ?
N1X N2X N3X O2X 173(2) . . . . ?
N1X N2X N3X N4X -7(4) . . . . ?
O2X N3X N4X C2X -178.8(10) . . . . ?
N2X N3X N4X C2X 1(2) . . . . ?
N6X O3X N5X C2X -3.0(14) . . . . ?
N5X O3X N6X C1X 1.3(14) . . . . ?
O3X N6X C1X C2X 1.0(13) . . . . ?
O3X N6X C1X N1X 178.5(12) . . . . ?
O1X N1X C1X N6X 4(2) . . . . ?
N2X N1X C1X N6X 179(2) . . . . ?
O1X N1X C1X C2X -178.6(12) . . . . ?
N2X N1X C1X C2X -4(2) . . . . ?
O3X N5X C2X C1X 3.4(13) . . . . ?
O3X N5X C2X N4X -175.6(11) . . . . ?
N6X C1X C2X N5X -3.0(14) . . . . ?
N1X C1X C2X N5X 179.2(10) . . . . ?
N6X C1X C2X N4X 175.9(11) . . . . ?
N1X C1X C2X N4X -1.9(18) . . . . ?
N3X N4X C2X N5X -178.4(11) . . . . ?
N3X N4X C2X C1X 3.0(16) . . . . ?
O1C N1C N2C N3C 175.9(3) . . . . ?
C1C N1C N2C N3C -3.9(7) . . . . ?
N1C N2C N3C O2C -177.5(4) . . . . ?
N1C N2C N3C N4C 3.9(7) . . . . ?
O2C N3C N4C C2C -179.91(17) . . . . ?
N2C N3C N4C C2C -1.5(4) . . . . ?
N6C O3C N5C C2C 0.2(2) . . . . ?
N5C O3C N6C C1C -0.06(18) . . . . ?
O3C N6C C1C C2C -0.14(17) . . . . ?
O3C N6C C1C N1C -179.51(16) . . . . ?
O1C N1C C1C N6C 1.8(3) . . . . ?
N2C N1C C1C N6C -178.4(4) . . . . ?
O1C N1C C1C C2C -177.57(17) . . . . ?
N2C N1C C1C C2C 2.2(4) . . . . ?
O3C N5C C2C N4C 179.19(15) . . . . ?
O3C N5C C2C C1C -0.30(18) . . . . ?
N3C N4C C2C N5C 179.98(18) . . . . ?
N3C N4C C2C C1C -0.6(2) . . . . ?
N6C C1C C2C N5C 0.3(2) . . . . ?
N1C C1C C2C N5C 179.74(16) . . . . ?
N6C C1C C2C N4C -179.20(15) . . . . ?
N1C C1C C2C N4C 0.2(2) . . . . ?
O1Y N1Y N2Y N3Y 179(2) . . . . ?
C1Y N1Y N2Y N3Y -6(5) . . . . ?
N1Y N2Y N3Y O2Y -177(3) . . . . ?
N1Y N2Y N3Y N4Y 0(5) . . . . ?
O2Y N3Y N4Y C2Y -178.4(15) . . . . ?
N2Y N3Y N4Y C2Y 5(3) . . . . ?
N6Y O3Y N5Y C2Y -2.4(13) . . . . ?
N5Y O3Y N6Y C1Y 1.8(13) . . . . ?
O3Y N6Y C1Y C2Y -0.4(12) . . . . ?
O3Y N6Y C1Y N1Y 179.7(13) . . . . ?
O1Y N1Y C1Y N6Y 2(2) . . . . ?
N2Y N1Y C1Y N6Y -174(3) . . . . ?
O1Y N1Y C1Y C2Y -178.2(13) . . . . ?
N2Y N1Y C1Y C2Y 6(3) . . . . ?
N3Y N4Y C2Y N5Y 176.2(11) . . . . ?
N3Y N4Y C2Y C1Y -5.0(17) . . . . ?
O3Y N5Y C2Y N4Y -179.0(10) . . . . ?
O3Y N5Y C2Y C1Y 2.0(12) . . . . ?
N6Y C1Y C2Y N4Y 180.0(11) . . . . ?
N1Y C1Y C2Y N4Y -0.1(17) . . . . ?
N6Y C1Y C2Y N5Y -1.1(13) . . . . ?
N1Y C1Y C2Y N5Y 178.8(11) . . . . ?
